data_7241347
loop_
_publ_author_name
'Li, Long'
'Yin, Xian-Hong'
'Diao, Kai-Sheng'

_publ_section_title
;
 Improving the solubility and bioavailability of anti-hepatitis B drug PEC
 via PEC--fumaric acid cocrystal
;
_journal_issue 59
_journal_name_full 'RSC Advances'
_journal_page_first 36125
_journal_page_last 36134
_journal_paper_doi 10.1039/D0RA06608G
_journal_volume 10
_journal_year 2020
_chemical_absolute_configuration ad
_chemical_formula_moiety 'C24 H29 N6 O4 P, C4 H4 O4'
_chemical_formula_sum 'C28 H33 N6 O8 P'
_chemical_formula_weight 612.57
_space_group_crystal_system monoclinic
_space_group_IT_number 4
_space_group_name_Hall 'P 2yb'
_space_group_name_H-M_alt 'P 1 21 1'
_atom_sites_solution_hydrogens mixed
_atom_sites_solution_primary iterative
_audit_creation_date 2020-06-15
_audit_creation_method
;
Olex2 1.2
(compiled 2018.05.29 svn.r3508 for OlexSys, GUI svn.r5506)
;
_audit_update_record
;
2020-07-13 deposited with the CCDC.	2020-09-24 downloaded from the CCDC.
;
_cell_angle_alpha 90
_cell_angle_beta 96.021(5)
_cell_angle_gamma 90
_cell_formula_units_Z 2
_cell_length_a 13.7013(6)
_cell_length_b 6.4058(4)
_cell_length_c 17.3373(10)
_cell_measurement_reflns_used 1851
_cell_measurement_temperature 293(2)
_cell_measurement_theta_max 28.6060
_cell_measurement_theta_min 3.6400
_cell_volume 1513.26(15)
_computing_cell_refinement
;
CrysAlisPro, Agilent Technologies,
Version 1.171.37.34 (release 22-05-2014 CrysAlis171 .NET)
(compiled May 22 2014,16:03:01)
;
_computing_data_collection
;
CrysAlisPro, Agilent Technologies,
Version 1.171.37.34 (release 22-05-2014 CrysAlis171 .NET)
(compiled May 22 2014,16:03:01)
;
_computing_data_reduction
;
CrysAlisPro, Agilent Technologies,
Version 1.171.37.34 (release 22-05-2014 CrysAlis171 .NET)
(compiled May 22 2014,16:03:01)
;
_computing_molecular_graphics 'Olex2 (Dolomanov et al., 2009)'
_computing_publication_material 'Olex2 (Dolomanov et al., 2009)'
_computing_structure_refinement 'ShelXL (Sheldrick, 2015)'
_computing_structure_solution
;
Superflip (Palatinus & Chapuis, 2007;Palatinus & van der Lee, 2008;
Palatinus et al., 2012)
;
_diffrn_ambient_temperature 293.15
_diffrn_detector 'CCD plate'
_diffrn_detector_area_resol_mean 16.0874
_diffrn_detector_type Eos
_diffrn_measured_fraction_theta_full 0.998
_diffrn_measured_fraction_theta_max 0.998
_diffrn_measurement_details
;
#__ type_ start__ end____ width___ exp.time_
  1 omega  -22.00    4.00   1.0000    7.0000
omega____ theta____ kappa____ phi______ frames
    -      -15.4773  -99.0000 -120.0000 26

#__ type_ start__ end____ width___ exp.time_
  2 omega  -83.00    0.00   1.0000    7.0000
omega____ theta____ kappa____ phi______ frames
    -      -15.4773  -57.0000 -120.0000 83

#__ type_ start__ end____ width___ exp.time_
  3 omega  -84.00  -53.00   1.0000    7.0000
omega____ theta____ kappa____ phi______ frames
    -      -15.4773  -19.0000  -60.0000 31

#__ type_ start__ end____ width___ exp.time_
  4 omega  -83.00    1.00   1.0000    7.0000
omega____ theta____ kappa____ phi______ frames
    -      -15.4773  -38.0000  150.0000 84
;
_diffrn_measurement_device 'four-circle diffractometer'
_diffrn_measurement_device_type 'Xcalibur, Eos'
_diffrn_measurement_method '\w scans'
_diffrn_orient_matrix_UB_11 -0.0051822000
_diffrn_orient_matrix_UB_12 0.0198038000
_diffrn_orient_matrix_UB_13 -0.0404864000
_diffrn_orient_matrix_UB_21 0.0516730000
_diffrn_orient_matrix_UB_22 -0.0054760000
_diffrn_orient_matrix_UB_23 -0.0001559000
_diffrn_orient_matrix_UB_31 -0.0035516000
_diffrn_orient_matrix_UB_32 -0.1088142000
_diffrn_orient_matrix_UB_33 -0.0073239000
_diffrn_radiation_monochromator graphite
_diffrn_radiation_probe x-ray
_diffrn_radiation_type MoK\a
_diffrn_radiation_wavelength 0.71073
_diffrn_reflns_av_R_equivalents 0.0256
_diffrn_reflns_av_unetI/netI 0.0531
_diffrn_reflns_Laue_measured_fraction_full 0.998
_diffrn_reflns_Laue_measured_fraction_max 0.998
_diffrn_reflns_limit_h_max 17
_diffrn_reflns_limit_h_min -11
_diffrn_reflns_limit_k_max 8
_diffrn_reflns_limit_k_min -5
_diffrn_reflns_limit_l_max 20
_diffrn_reflns_limit_l_min -21
_diffrn_reflns_number 7082
_diffrn_reflns_point_group_measured_fraction_full 0.770
_diffrn_reflns_point_group_measured_fraction_max 0.752
_diffrn_reflns_theta_full 25.242
_diffrn_reflns_theta_max 26.369
_diffrn_reflns_theta_min 2.990
_diffrn_source 'Enhance (Mo) X-ray Source'
_exptl_absorpt_coefficient_mu 0.149
_exptl_absorpt_correction_T_max 1.00000
_exptl_absorpt_correction_T_min 0.85046
_exptl_absorpt_correction_type multi-scan
_exptl_absorpt_process_details
;
CrysAlisPro, Agilent Technologies,
Version 1.171.37.34 (release 22-05-2014 CrysAlis171 .NET)
(compiled May 22 2014,16:03:01)
Empirical absorption correction using spherical harmonics,
 implemented in SCALE3 ABSPACK scaling algorithm.
;
_exptl_crystal_density_diffrn 1.344
_exptl_crystal_density_method 'not measured'
_exptl_crystal_description needle
_exptl_crystal_F_000 644
_exptl_crystal_size_max 0.35
_exptl_crystal_size_mid 0.3
_exptl_crystal_size_min 0.25
_refine_diff_density_max 0.263
_refine_diff_density_min -0.274
_refine_diff_density_rms 0.043
_refine_ls_abs_structure_details
;
 Flack x determined using 944 quotients [(I+)-(I-)]/[(I+)+(I-)]
 (Parsons, Flack and Wagner, Acta Cryst. B69 (2013) 249-259).
;
_refine_ls_abs_structure_Flack 0.06(9)
_refine_ls_extinction_method none
_refine_ls_goodness_of_fit_ref 1.024
_refine_ls_hydrogen_treatment mixed
_refine_ls_matrix_type full
_refine_ls_number_parameters 401
_refine_ls_number_reflns 4629
_refine_ls_number_restraints 1
_refine_ls_restrained_S_all 1.024
_refine_ls_R_factor_all 0.0596
_refine_ls_R_factor_gt 0.0456
_refine_ls_shift/su_max 0.000
_refine_ls_shift/su_mean 0.000
_refine_ls_structure_factor_coef Fsqd
_refine_ls_weighting_details 'w=1/[\s^2^(Fo^2^)+(0.0486P)^2^] where P=(Fo^2^+2Fc^2^)/3'
_refine_ls_weighting_scheme calc
_refine_ls_wR_factor_gt 0.0985
_refine_ls_wR_factor_ref 0.1093
_reflns_Friedel_coverage 0.378
_reflns_Friedel_fraction_full 0.494
_reflns_Friedel_fraction_max 0.455
_reflns_number_gt 3761
_reflns_number_total 4629
_reflns_threshold_expression 'I > 2\s(I)'
_cod_data_source_file d0ra06608g2.cif
_cod_data_source_block 200615_s1_kl_ll_a256
_cod_original_cell_volume 1513.25(14)
_cod_database_code 7241347
_shelx_shelxl_version_number 2014/7
_chemical_oxdiff_formula c12h12n2o3p1
_shelx_space_group_comment
;
The symmetry employed for this shelxl refinement is uniquely defined
by the following loop, which should always be used as a source of
symmetry information in preference to the above space-group names.
They are only intended as comments.
;
_shelx_estimated_absorpt_t_max 0.964
_shelx_estimated_absorpt_t_min 0.950
_reflns_odcompleteness_completeness 99.76
_reflns_odcompleteness_iscentric 1
_reflns_odcompleteness_theta 26.32
_olex2_refinement_description
;
1. Fixed Uiso
 At 1.2 times of:
  All C(H) groups, All C(H,H) groups, All N(H,H) groups
 At 1.5 times of:
  All C(H,H,H) groups
2.a Ternary CH refined with riding coordinates:
 C7(H7)
2.b Secondary CH2 refined with riding coordinates:
 C6(H6A,H6B), C9(H9A,H9B), C10(H10A,H10B), C11(H11A,H11B), C12(H12A,H12B)
2.c Aromatic/amide H refined with riding coordinates:
 C3(H3), C5(H5), C14(H14), C15(H15), C16(H16), C17(H17), C18(H18), C20(H20),
 C21(H21), C22(H22), C23(H23), C24(H24), C26(H26), C27(H27)
2.d X=CH2 refined with riding coordinates:
 N5(H5A,H5B)
2.e Idealised Me refined as rotating group:
 C8(H8A,H8B,H8C)
;
_olex2_submission_special_instructions 'No special instructions were received'

loop_
_space_group_symop_operation_xyz
'x, y, z'
'-x, y+1/2, -z'

loop_
_atom_site_label
_atom_site_type_symbol
_atom_site_fract_x
_atom_site_fract_y
_atom_site_fract_z
_atom_site_U_iso_or_equiv
_atom_site_adp_type
_atom_site_occupancy
_atom_site_site_symmetry_order
_atom_site_calc_flag
_atom_site_refinement_flags_posn
_atom_site_refinement_flags_adp
_atom_site_refinement_flags_occupancy
_atom_site_disorder_assembly
_atom_site_disorder_group
P1 P -0.00807(7) 0.78746(19) 0.67314(6) 0.0437(3) Uani 1 1 d . . . . .
O1 O -0.15391(19) 0.6779(4) 0.74504(16) 0.0488(7) Uani 1 1 d . . . . .
O2 O -0.0263(2) 1.0118(4) 0.68354(15) 0.0509(7) Uani 1 1 d . . . . .
O3 O 0.0171(2) 0.7222(5) 0.58819(16) 0.0585(9) Uani 1 1 d . . . . .
O4 O 0.2816(2) 0.5562(6) 0.75765(18) 0.0668(9) Uani 1 1 d . . . . .
N1 N -0.1427(2) 0.5549(5) 1.14370(17) 0.0377(7) Uani 1 1 d . . . . .
N2 N -0.25001(18) 0.5766(5) 1.02428(16) 0.0332(7) Uani 1 1 d . . . . .
N3 N -0.15903(18) 0.5999(5) 0.91113(16) 0.0316(6) Uani 1 1 d . . . . .
N4 N -0.00562(19) 0.5985(5) 0.97098(16) 0.0324(6) Uani 1 1 d . . . . .
N5 N 0.02572(19) 0.5856(5) 1.14939(16) 0.0396(7) Uani 1 1 d . . . . .
H5A H 0.0289 0.5760 1.1991 0.048 Uiso 1 1 calc R . . . .
H5B H 0.0785 0.6001 1.1271 0.048 Uiso 1 1 calc R . . . .
N6 N 0.0773(3) 0.7010(6) 0.7372(2) 0.0465(9) Uani 1 1 d . . . . .
H6 H 0.108(3) 0.792(7) 0.766(2) 0.049(13) Uiso 1 1 d . . . . .
C1 C -0.0721(2) 0.5879(6) 1.02562(19) 0.0289(7) Uani 1 1 d . . . . .
C2 C -0.0612(2) 0.5779(6) 1.1069(2) 0.0312(8) Uani 1 1 d . . . . .
C3 C -0.2295(2) 0.5583(6) 1.1005(2) 0.0391(9) Uani 1 1 d . . . . .
H3 H -0.2839 0.5458 1.1281 0.047 Uiso 1 1 calc R . . . .
C4 C -0.1670(2) 0.5883(6) 0.98934(19) 0.0293(7) Uani 1 1 d . . . . .
C5 C -0.0608(2) 0.6056(6) 0.9036(2) 0.0358(8) Uani 1 1 d . . . . .
H5 H -0.0354 0.6136 0.8560 0.043 Uiso 1 1 calc R . . . .
C6 C -0.2424(2) 0.6091(7) 0.8506(2) 0.0417(9) Uani 1 1 d . . . . .
H6A H -0.2646 0.7526 0.8450 0.050 Uiso 1 1 calc R . . . .
H6B H -0.2959 0.5272 0.8672 0.050 Uiso 1 1 calc R . . . .
C7 C -0.2193(3) 0.5300(7) 0.7726(2) 0.0443(10) Uani 1 1 d . . . . .
H7 H -0.1877 0.3929 0.7783 0.053 Uiso 1 1 calc R . . . .
C8 C -0.3136(3) 0.5143(12) 0.7189(3) 0.092(2) Uani 1 1 d . . . . .
H8A H -0.3447 0.6487 0.7144 0.139 Uiso 1 1 calc GR . . . .
H8B H -0.3568 0.4159 0.7396 0.139 Uiso 1 1 calc GR . . . .
H8C H -0.2990 0.4685 0.6687 0.139 Uiso 1 1 calc GR . . . .
C9 C -0.1143(3) 0.6222(8) 0.6753(2) 0.0557(12) Uani 1 1 d . . . . .
H9A H -0.1615 0.6479 0.6305 0.067 Uiso 1 1 calc R . . . .
H9B H -0.0958 0.4760 0.6759 0.067 Uiso 1 1 calc R . . . .
C10 C 0.1116(3) 0.4871(6) 0.7477(3) 0.0557(12) Uani 1 1 d . . . . .
H10A H 0.0611 0.3941 0.7241 0.067 Uiso 1 1 calc R . . . .
H10B H 0.1205 0.4566 0.8028 0.067 Uiso 1 1 calc R . . . .
C11 C 0.2060(3) 0.4413(7) 0.7139(3) 0.0591(12) Uani 1 1 d . . . . .
H11A H 0.2203 0.2931 0.7170 0.071 Uiso 1 1 calc R . . . .
H11B H 0.2010 0.4832 0.6599 0.071 Uiso 1 1 calc R . . . .
C12 C 0.3630(3) 0.5983(9) 0.7159(3) 0.0764(15) Uani 1 1 d . . . . .
H12A H 0.4096 0.6832 0.7482 0.092 Uiso 1 1 calc R . . . .
H12B H 0.3405 0.6799 0.6703 0.092 Uiso 1 1 calc R . . . .
C13 C 0.4150(3) 0.4095(9) 0.6906(3) 0.0670(13) Uani 1 1 d . . . . .
C14 C 0.4454(4) 0.2539(10) 0.7435(4) 0.0845(17) Uani 1 1 d . . . . .
H14 H 0.4312 0.2638 0.7947 0.101 Uiso 1 1 calc R . . . .
C15 C 0.4966(5) 0.0855(12) 0.7199(6) 0.122(3) Uani 1 1 d . . . . .
H15 H 0.5168 -0.0185 0.7554 0.147 Uiso 1 1 calc R . . . .
C16 C 0.5186(6) 0.0679(17) 0.6438(8) 0.142(4) Uani 1 1 d . . . . .
H16 H 0.5541 -0.0459 0.6286 0.170 Uiso 1 1 calc R . . . .
C17 C 0.4883(5) 0.2164(17) 0.5928(6) 0.123(3) Uani 1 1 d . . . . .
H17 H 0.5016 0.2037 0.5415 0.147 Uiso 1 1 calc R . . . .
C18 C 0.4374(4) 0.3888(12) 0.6152(4) 0.094(2) Uani 1 1 d . . . . .
H18 H 0.4180 0.4919 0.5790 0.113 Uiso 1 1 calc R . . . .
C19 C 0.1025(3) 0.7828(8) 0.5569(2) 0.0509(10) Uani 1 1 d . . . . .
C20 C 0.1514(3) 0.9611(8) 0.5779(3) 0.0700(15) Uani 1 1 d . . . . .
H20 H 0.1274 1.0521 0.6132 0.084 Uiso 1 1 calc R . . . .
C21 C 0.2370(4) 1.0058(10) 0.5463(3) 0.0815(17) Uani 1 1 d . . . . .
H21 H 0.2716 1.1264 0.5615 0.098 Uiso 1 1 calc R . . . .
C22 C 0.2717(4) 0.8776(12) 0.4935(3) 0.0803(17) Uani 1 1 d . . . . .
H22 H 0.3292 0.9105 0.4720 0.096 Uiso 1 1 calc R . . . .
C23 C 0.2213(4) 0.6994(11) 0.4722(3) 0.0875(19) Uani 1 1 d . . . . .
H23 H 0.2448 0.6099 0.4362 0.105 Uiso 1 1 calc R . . . .
C24 C 0.1356(4) 0.6510(9) 0.5040(3) 0.0750(16) Uani 1 1 d . . . . .
H24 H 0.1011 0.5299 0.4893 0.090 Uiso 1 1 calc R . . . .
O5 O 0.21449(18) 0.6091(5) 1.08820(16) 0.0534(7) Uani 1 1 d . . . . .
O6 O 0.18539(18) 0.5819(5) 0.95954(15) 0.0437(6) Uani 1 1 d . . . . .
H6C H 0.121(3) 0.589(7) 0.972(2) 0.054(11) Uiso 1 1 d . . . . .
O7 O 0.5279(2) 0.6178(8) 0.88245(19) 0.0950(13) Uani 1 1 d . . . . .
O8 O 0.54935(18) 0.5887(5) 1.01015(17) 0.0479(7) Uani 1 1 d . . . . .
H8 H 0.616(4) 0.569(9) 1.000(3) 0.089(16) Uiso 1 1 d . . . . .
C25 C 0.2431(3) 0.5950(6) 1.0247(2) 0.0414(9) Uani 1 1 d . . . . .
C26 C 0.3495(2) 0.5926(7) 1.0158(2) 0.0430(9) Uani 1 1 d . . . . .
H26 H 0.3927 0.5903 1.0609 0.052 Uiso 1 1 calc R . . . .
C27 C 0.3874(2) 0.5933(7) 0.9500(2) 0.0453(9) Uani 1 1 d . . . . .
H27 H 0.3448 0.5887 0.9046 0.054 Uiso 1 1 calc R . . . .
C28 C 0.4946(3) 0.6010(8) 0.9432(2) 0.0487(10) Uani 1 1 d . . . . .

loop_
_atom_site_aniso_label
_atom_site_aniso_U_11
_atom_site_aniso_U_22
_atom_site_aniso_U_33
_atom_site_aniso_U_23
_atom_site_aniso_U_13
_atom_site_aniso_U_12
P1 0.0344(5) 0.0672(7) 0.0296(5) -0.0012(6) 0.0035(4) -0.0093(6)
O1 0.0374(14) 0.0742(19) 0.0359(15) -0.0034(13) 0.0096(13) -0.0160(13)
O2 0.0512(17) 0.0625(18) 0.0385(16) 0.0060(14) 0.0013(13) 0.0020(14)
O3 0.0493(17) 0.096(2) 0.0314(15) -0.0117(15) 0.0083(13) -0.0245(17)
O4 0.0450(16) 0.088(2) 0.067(2) -0.0099(19) 0.0050(15) -0.0092(18)
N1 0.0271(14) 0.0501(18) 0.0358(17) -0.0044(15) 0.0036(13) -0.0042(15)
N2 0.0198(13) 0.0432(17) 0.0367(17) 0.0007(16) 0.0034(12) 0.0002(15)
N3 0.0200(13) 0.0435(16) 0.0313(15) 0.0018(16) 0.0021(11) -0.0034(15)
N4 0.0213(13) 0.0399(16) 0.0366(16) 0.0043(16) 0.0061(12) 0.0007(15)
N5 0.0256(14) 0.0601(19) 0.0327(16) 0.0026(18) 0.0013(13) -0.0041(17)
N6 0.039(2) 0.055(2) 0.044(2) -0.0025(18) 0.0005(17) -0.0015(18)
C1 0.0174(14) 0.0323(17) 0.0365(19) 0.0025(18) 0.0011(14) -0.0032(17)
C2 0.0255(16) 0.0328(18) 0.0349(19) -0.0005(18) 0.0019(14) -0.0003(17)
C3 0.0224(17) 0.053(2) 0.042(2) -0.001(2) 0.0070(16) -0.0034(18)
C4 0.0218(16) 0.0315(17) 0.0345(19) 0.0005(18) 0.0019(14) -0.0001(17)
C5 0.0253(17) 0.049(2) 0.035(2) 0.003(2) 0.0102(15) -0.0029(19)
C6 0.0228(17) 0.066(3) 0.036(2) 0.004(2) -0.0012(15) -0.007(2)
C7 0.0309(19) 0.065(3) 0.036(2) -0.004(2) -0.0013(17) -0.0146(19)
C8 0.045(3) 0.184(6) 0.047(3) -0.018(4) 0.000(2) -0.046(4)
C9 0.042(2) 0.091(3) 0.035(2) -0.005(2) 0.0039(18) -0.017(3)
C10 0.049(3) 0.052(2) 0.067(3) 0.002(2) 0.009(2) 0.000(2)
C11 0.049(3) 0.068(3) 0.059(3) -0.012(2) 0.000(2) 0.001(2)
C12 0.055(3) 0.081(3) 0.093(4) 0.007(4) 0.007(3) -0.016(3)
C13 0.036(2) 0.079(3) 0.087(4) -0.004(3) 0.011(3) -0.012(3)
C14 0.053(3) 0.080(4) 0.121(5) 0.002(4) 0.010(3) -0.018(3)
C15 0.062(4) 0.080(5) 0.223(10) 0.004(7) 0.010(5) -0.010(4)
C16 0.068(5) 0.123(7) 0.238(14) -0.059(9) 0.030(7) -0.019(5)
C17 0.064(5) 0.173(9) 0.136(8) -0.059(7) 0.033(5) -0.027(5)
C18 0.057(3) 0.133(5) 0.096(5) -0.011(4) 0.023(3) -0.030(4)
C19 0.040(2) 0.084(3) 0.028(2) 0.004(3) 0.0057(17) -0.007(3)
C20 0.057(3) 0.089(4) 0.068(3) -0.013(3) 0.022(3) -0.023(3)
C21 0.061(3) 0.115(5) 0.071(4) 0.006(3) 0.020(3) -0.031(3)
C22 0.048(3) 0.147(5) 0.048(3) 0.025(4) 0.014(3) -0.003(4)
C23 0.074(4) 0.135(5) 0.059(4) -0.013(3) 0.032(3) 0.006(4)
C24 0.072(3) 0.108(4) 0.047(3) -0.019(3) 0.019(3) -0.018(3)
O5 0.0317(14) 0.082(2) 0.0472(17) 0.0043(18) 0.0081(13) -0.0016(16)
O6 0.0221(12) 0.0587(17) 0.0504(17) -0.0020(16) 0.0044(12) -0.0008(15)
O7 0.0372(17) 0.194(4) 0.056(2) -0.002(3) 0.0126(16) 0.001(3)
O8 0.0227(13) 0.0625(17) 0.0583(18) 0.0017(16) 0.0040(13) 0.0012(15)
C25 0.0295(19) 0.038(2) 0.057(3) 0.006(2) 0.0056(19) 0.001(2)
C26 0.0269(18) 0.048(2) 0.054(2) 0.002(2) 0.0017(17) -0.001(2)
C27 0.0252(18) 0.060(2) 0.051(2) -0.001(2) 0.0037(17) 0.000(2)
C28 0.0288(19) 0.064(3) 0.053(3) -0.006(3) 0.0025(19) -0.003(2)

loop_
_atom_type_symbol
_atom_type_description
_atom_type_scat_dispersion_real
_atom_type_scat_dispersion_imag
_atom_type_scat_source
C C 0.0033 0.0016 'International Tables Vol C Tables 4.2.6.8 and 6.1.1.4'
H H 0.0000 0.0000 'International Tables Vol C Tables 4.2.6.8 and 6.1.1.4'
N N 0.0061 0.0033 'International Tables Vol C Tables 4.2.6.8 and 6.1.1.4'
O O 0.0106 0.0060 'International Tables Vol C Tables 4.2.6.8 and 6.1.1.4'
P P 0.1023 0.0942 'International Tables Vol C Tables 4.2.6.8 and 6.1.1.4'

loop_
_geom_angle_atom_site_label_1
_geom_angle_atom_site_label_2
_geom_angle_atom_site_label_3
_geom_angle
_geom_angle_site_symmetry_1
_geom_angle_site_symmetry_3
_geom_angle_publ_flag
O2 P1 O3 114.99(18) . . ?
O2 P1 N6 111.61(19) . . ?
O2 P1 C9 115.0(2) . . ?
O3 P1 N6 109.27(18) . . ?
O3 P1 C9 96.77(17) . . ?
N6 P1 C9 108.1(2) . . ?
C7 O1 C9 115.4(3) . . ?
C19 O3 P1 123.7(3) . . ?
C12 O4 C11 113.2(4) . . ?
C3 N1 C2 117.7(3) . . ?
C3 N2 C4 110.7(3) . . ?
C4 N3 C6 124.8(3) . . ?
C5 N3 C4 106.1(3) . . ?
C5 N3 C6 129.1(3) . . ?
C5 N4 C1 104.5(3) . . ?
C10 N6 P1 127.4(3) . . ?
N4 C1 C2 133.0(3) . . ?
N4 C1 C4 110.1(3) . . ?
C4 C1 C2 116.9(3) . . ?
N1 C2 C1 118.2(3) . . ?
N5 C2 N1 118.5(3) . . ?
N5 C2 C1 123.3(3) . . ?
N2 C3 N1 129.9(3) . . ?
N2 C4 N3 127.3(3) . . ?
N2 C4 C1 126.4(3) . . ?
N3 C4 C1 106.3(3) . . ?
N4 C5 N3 113.1(3) . . ?
N3 C6 C7 114.0(3) . . ?
O1 C7 C6 106.1(3) . . ?
O1 C7 C8 111.4(4) . . ?
C6 C7 C8 109.2(3) . . ?
O1 C9 P1 104.5(3) . . ?
N6 C10 C11 114.5(4) . . ?
O4 C11 C10 107.4(4) . . ?
O4 C12 C13 114.9(4) . . ?
C14 C13 C12 120.5(5) . . ?
C18 C13 C12 121.1(6) . . ?
C18 C13 C14 118.4(6) . . ?
C15 C14 C13 119.6(7) . . ?
C14 C15 C16 121.1(9) . . ?
C17 C16 C15 119.2(10) . . ?
C16 C17 C18 120.9(9) . . ?
C13 C18 C17 120.7(7) . . ?
C20 C19 O3 122.7(4) . . ?
C20 C19 C24 121.0(4) . . ?
C24 C19 O3 116.3(5) . . ?
C19 C20 C21 119.1(5) . . ?
C22 C21 C20 121.2(6) . . ?
C21 C22 C23 119.1(5) . . ?
C22 C23 C24 120.4(5) . . ?
C19 C24 C23 119.1(5) . . ?
O5 C25 O6 124.4(3) . . ?
O5 C25 C26 120.7(4) . . ?
O6 C25 C26 114.9(3) . . ?
C27 C26 C25 125.3(4) . . ?
C26 C27 C28 123.9(4) . . ?
O7 C28 O8 123.1(4) . . ?
O7 C28 C27 123.1(4) . . ?
O8 C28 C27 113.8(4) . . ?

loop_
_geom_bond_atom_site_label_1
_geom_bond_atom_site_label_2
_geom_bond_distance
_geom_bond_site_symmetry_2
_geom_bond_publ_flag
P1 O2 1.473(3) . ?
P1 O3 1.603(3) . ?
P1 N6 1.623(4) . ?
P1 C9 1.804(4) . ?
O1 C7 1.421(4) . ?
O1 C9 1.422(4) . ?
O3 C19 1.395(5) . ?
O4 C11 1.423(5) . ?
O4 C12 1.418(5) . ?
N1 C2 1.352(4) . ?
N1 C3 1.338(4) . ?
N2 C3 1.327(4) . ?
N2 C4 1.345(4) . ?
N3 C4 1.374(4) . ?
N3 C5 1.366(4) . ?
N3 C6 1.469(4) . ?
N4 C1 1.383(4) . ?
N4 C5 1.325(4) . ?
N5 C2 1.334(4) . ?
N6 C10 1.454(5) . ?
C1 C2 1.402(4) . ?
C1 C4 1.385(4) . ?
C6 C7 1.508(5) . ?
C7 C8 1.514(5) . ?
C10 C11 1.505(6) . ?
C12 C13 1.493(7) . ?
C13 C14 1.389(8) . ?
C13 C18 1.381(7) . ?
C14 C15 1.372(9) . ?
C15 C16 1.388(11) . ?
C16 C17 1.336(12) . ?
C17 C18 1.383(10) . ?
C19 C20 1.355(6) . ?
C19 C24 1.359(6) . ?
C20 C21 1.376(6) . ?
C21 C22 1.353(7) . ?
C22 C23 1.364(8) . ?
C23 C24 1.384(7) . ?
O5 C25 1.211(4) . ?
O6 C25 1.311(4) . ?
O7 C28 1.196(5) . ?
O8 C28 1.317(4) . ?
C25 C26 1.482(5) . ?
C26 C27 1.301(5) . ?
C27 C28 1.487(5) . ?

loop_
_geom_torsion_atom_site_label_1
_geom_torsion_atom_site_label_2
_geom_torsion_atom_site_label_3
_geom_torsion_atom_site_label_4
_geom_torsion
_geom_torsion_site_symmetry_1
_geom_torsion_site_symmetry_2
_geom_torsion_site_symmetry_3
_geom_torsion_site_symmetry_4
_geom_torsion_publ_flag
P1 O3 C19 C20 -27.7(6) . . . . ?
P1 O3 C19 C24 151.5(4) . . . . ?
P1 N6 C10 C11 100.8(4) . . . . ?
O2 P1 O3 C19 66.6(4) . . . . ?
O2 P1 N6 C10 176.6(4) . . . . ?
O2 P1 C9 O1 -52.1(3) . . . . ?
O3 P1 N6 C10 -55.2(4) . . . . ?
O3 P1 C9 O1 -173.7(3) . . . . ?
O3 C19 C20 C21 177.7(4) . . . . ?
O3 C19 C24 C23 -178.3(5) . . . . ?
O4 C12 C13 C14 -51.2(6) . . . . ?
O4 C12 C13 C18 131.3(5) . . . . ?
N3 C6 C7 O1 -68.9(4) . . . . ?
N3 C6 C7 C8 171.0(4) . . . . ?
N4 C1 C2 N1 -175.7(4) . . . . ?
N4 C1 C2 N5 2.9(7) . . . . ?
N4 C1 C4 N2 179.0(4) . . . . ?
N4 C1 C4 N3 -0.2(4) . . . . ?
N6 P1 O3 C19 -59.8(4) . . . . ?
N6 P1 C9 O1 73.4(3) . . . . ?
N6 C10 C11 O4 67.2(5) . . . . ?
C1 N4 C5 N3 -0.1(4) . . . . ?
C2 N1 C3 N2 1.7(6) . . . . ?
C2 C1 C4 N2 -1.1(6) . . . . ?
C2 C1 C4 N3 179.7(3) . . . . ?
C3 N1 C2 N5 176.6(3) . . . . ?
C3 N1 C2 C1 -4.7(5) . . . . ?
C3 N2 C4 N3 177.3(4) . . . . ?
C3 N2 C4 C1 -1.8(5) . . . . ?
C4 N2 C3 N1 1.6(6) . . . . ?
C4 N3 C5 N4 0.0(4) . . . . ?
C4 N3 C6 C7 -155.1(4) . . . . ?
C4 C1 C2 N1 4.5(5) . . . . ?
C4 C1 C2 N5 -176.9(3) . . . . ?
C5 N3 C4 N2 -179.1(4) . . . . ?
C5 N3 C4 C1 0.1(4) . . . . ?
C5 N3 C6 C7 26.5(6) . . . . ?
C5 N4 C1 C2 -179.6(4) . . . . ?
C5 N4 C1 C4 0.2(4) . . . . ?
C6 N3 C4 N2 2.2(6) . . . . ?
C6 N3 C4 C1 -178.6(3) . . . . ?
C6 N3 C5 N4 178.6(4) . . . . ?
C7 O1 C9 P1 -161.6(3) . . . . ?
C9 P1 O3 C19 -171.7(4) . . . . ?
C9 P1 N6 C10 49.1(4) . . . . ?
C9 O1 C7 C6 173.7(3) . . . . ?
C9 O1 C7 C8 -67.7(5) . . . . ?
C11 O4 C12 C13 -61.5(5) . . . . ?
C12 O4 C11 C10 -155.6(4) . . . . ?
C12 C13 C14 C15 -177.4(5) . . . . ?
C12 C13 C18 C17 178.0(5) . . . . ?
C13 C14 C15 C16 0.1(9) . . . . ?
C14 C13 C18 C17 0.5(8) . . . . ?
C14 C15 C16 C17 -0.9(12) . . . . ?
C15 C16 C17 C18 1.5(13) . . . . ?
C16 C17 C18 C13 -1.3(10) . . . . ?
C18 C13 C14 C15 0.1(8) . . . . ?
C19 C20 C21 C22 1.5(8) . . . . ?
C20 C19 C24 C23 0.9(8) . . . . ?
C20 C21 C22 C23 -0.9(9) . . . . ?
C21 C22 C23 C24 0.3(9) . . . . ?
C22 C23 C24 C19 -0.3(8) . . . . ?
C24 C19 C20 C21 -1.5(8) . . . . ?
O5 C25 C26 C27 -174.7(4) . . . . ?
O6 C25 C26 C27 5.0(6) . . . . ?
C25 C26 C27 C28 176.9(4) . . . . ?
C26 C27 C28 O7 -174.0(5) . . . . ?
C26 C27 C28 O8 5.7(7) . . . . ?
